data_4330323
loop_
_publ_author_name
'Graham E. Dobereiner'
'Jianguo Wu'
'Michael G. Manas'
'Nathan D. Schley'
'Michael K. Takase'
'Robert H. Crabtree'
'Nilay Hazari'
'Feliu Maseras'
'Ainara Nova'

_publ_contact_author_email robert.crabtree@yale.edu
_publ_contact_author_fax '+203 432 6144'
_publ_contact_author_name 'Dr. Robert H Crabtree'
_publ_contact_author_phone '+203 432 3925'
_publ_section_title
;
 Mild, Reversible Reaction of Iridium(III) Amido Complexes with Carbon
 Dioxide
;
_journal_name_full 'Inorganic Chemistry'
_journal_page_first 9683
_journal_page_last 9693
_journal_paper_doi 10.1021/ic300923c
_journal_volume 51
_journal_year 2012
_chemical_formula_moiety 'C41 H36 Ir P2 O N'
_chemical_formula_sum 'C41 H36 Ir N O P2'
_chemical_formula_weight 812.91
_space_group_IT_number 2
_symmetry_cell_setting triclinic
_symmetry_Int_Tables_number 2
_symmetry_space_group_name_Hall '-P 1'
_symmetry_space_group_name_H-M 'P -1'
_atom_sites_solution_hydrogens geom
_atom_sites_solution_primary direct
_atom_sites_solution_secondary difmap
_cell_angle_alpha 70.480(11)
_cell_angle_beta 81.580(10)
_cell_angle_gamma 73.712(13)
_cell_formula_units_Z 2
_cell_length_a 9.111(4)
_cell_length_b 11.977(6)
_cell_length_c 16.669(7)
_cell_measurement_reflns_used 8106
_cell_measurement_temperature 223
_cell_measurement_theta_max 27.97
_cell_measurement_theta_min 3.13
_cell_volume 1642.8(13)
_computing_cell_refinement PROCESS-AUTO
_computing_data_collection PROCESS-AUTO
_computing_data_reduction CrystalClear
_computing_molecular_graphics 'CrystalStructure 4.0'
_computing_publication_material 'CrystalStructure 4.0 (Rigaku, 2010)'
_computing_structure_refinement 'SHELXL97 (Sheldrick, 1997)'
_computing_structure_solution 'SIR2004 (Burla, et al., 2005)'
_diffrn_ambient_temperature 223
_diffrn_detector_area_resol_mean 6.849
_diffrn_measured_fraction_theta_full 0.990
_diffrn_measured_fraction_theta_max 0.990
_diffrn_measurement_device_type SCX-MINI
_diffrn_measurement_method \w
_diffrn_radiation_type 'Mo K\a'
_diffrn_radiation_wavelength 0.71075
_diffrn_reflns_av_R_equivalents 0.0581
_diffrn_reflns_limit_h_max 11
_diffrn_reflns_limit_h_min -11
_diffrn_reflns_limit_k_max 15
_diffrn_reflns_limit_k_min -15
_diffrn_reflns_limit_l_max 21
_diffrn_reflns_limit_l_min -21
_diffrn_reflns_number 16658
_diffrn_reflns_theta_full 27.48
_diffrn_reflns_theta_max 27.48
_diffrn_standards_number 0
_exptl_absorpt_coefficient_mu 4.208
_exptl_absorpt_correction_T_max 0.810
_exptl_absorpt_correction_T_min 0.646
_exptl_absorpt_correction_type multi-scan
_exptl_absorpt_process_details 'Jacobson, R. (1998) Private communication'
_exptl_crystal_colour Colorless
_exptl_crystal_density_diffrn 1.643
_exptl_crystal_description Prism
_exptl_crystal_F_000 808.00
_exptl_crystal_size_max 0.10
_exptl_crystal_size_mid 0.06
_exptl_crystal_size_min 0.05
_refine_diff_density_max 1.070
_refine_diff_density_min -1.100
_refine_ls_extinction_method none
_refine_ls_goodness_of_fit_ref 1.106
_refine_ls_hydrogen_treatment mixed
_refine_ls_number_parameters 421
_refine_ls_number_reflns 7465
_refine_ls_number_restraints 0
_refine_ls_R_factor_gt 0.0477
_refine_ls_shift/su_max 0.001
_refine_ls_structure_factor_coef Fsqd
_refine_ls_weighting_details 'w = 1/[\s^2^(Fo^2^)+(0.0166P)^2^+0.0000P] where P=(Fo^2^+2Fc^2^)/3'
_refine_ls_weighting_scheme calc
_refine_ls_wR_factor_ref 0.0759
_reflns_number_gt 6308
_reflns_number_total 7465
_reflns_threshold_expression F^2^>2.0\s(F^2^)
_cod_data_source_file ic300923c_si_002_4.cif
_cod_data_source_block (7-PPh3)
_cod_original_cell_volume 1642.7(13)
_cod_original_formula_sum 'C41 H36 Ir P2 O N'
_cod_database_code 4330323

loop_
_symmetry_equiv_pos_site_id
_symmetry_equiv_pos_as_xyz
1 +X,+Y,+Z
2 -X,-Y,-Z

loop_
_atom_site_label
_atom_site_type_symbol
_atom_site_fract_x
_atom_site_fract_y
_atom_site_fract_z
_atom_site_U_iso_or_equiv
_atom_site_adp_type
_atom_site_occupancy
_atom_site_symmetry_multiplicity
_atom_site_calc_flag
_atom_site_refinement_flags
Ir(1) Ir 0.31691(2) 0.474656(18) 0.237347(13) 0.02492(7) Uani 1.00 2 d .
P(1) P 0.25105(14) 0.64662(11) 0.12416(8) 0.0241(3) Uani 1.00 2 d .
P(2) P 0.36322(14) 0.28415(11) 0.33514(8) 0.0234(3) Uani 1.00 2 d .
O(1) O 0.2516(4) 0.5783(3) 0.3332(2) 0.0346(8) Uani 1.00 2 d .
N(1) N 0.4894(5) 0.5237(4) 0.2865(3) 0.0283(9) Uani 1.00 2 d .
C(1) C 0.3916(6) 0.5734(5) 0.3406(3) 0.0324(12) Uani 1.00 2 d .
C(2) C 0.4467(8) 0.6135(5) 0.3978(4) 0.0460(15) Uani 1.00 2 d .
C(3) C 0.6002(8) 0.5975(5) 0.3977(4) 0.0549(18) Uani 1.00 2 d .
C(4) C 0.6999(7) 0.5468(5) 0.3420(4) 0.0478(16) Uani 1.00 2 d .
C(5) C 0.6410(6) 0.5094(5) 0.2878(3) 0.0378(13) Uani 1.00 2 d .
C(6) C 0.1810(6) 0.6189(4) 0.0371(3) 0.0267(11) Uani 1.00 2 d .
C(7) C 0.2732(6) 0.5312(5) 0.0036(3) 0.0340(13) Uani 1.00 2 d .
C(8) C 0.2293(6) 0.5122(5) -0.0656(3) 0.0398(14) Uani 1.00 2 d .
C(9) C 0.0898(6) 0.5767(5) -0.0996(3) 0.0386(14) Uani 1.00 2 d .
C(10) C -0.0027(6) 0.6620(5) -0.0649(3) 0.0363(13) Uani 1.00 2 d .
C(11) C 0.0425(6) 0.6846(4) 0.0024(3) 0.0307(12) Uani 1.00 2 d .
C(12) C 0.0954(6) 0.7660(4) 0.1485(3) 0.0265(11) Uani 1.00 2 d .
C(13) C -0.0159(6) 0.7326(5) 0.2087(3) 0.0363(13) Uani 1.00 2 d .
C(14) C -0.1402(6) 0.8188(5) 0.2268(4) 0.0447(15) Uani 1.00 2 d .
C(15) C -0.1532(7) 0.9411(5) 0.1846(4) 0.0461(15) Uani 1.00 2 d .
C(16) C -0.0420(7) 0.9766(5) 0.1242(4) 0.0430(15) Uani 1.00 2 d .
C(17) C 0.0816(6) 0.8904(5) 0.1060(3) 0.0377(13) Uani 1.00 2 d .
C(18) C 0.3948(5) 0.7307(4) 0.0688(3) 0.0265(11) Uani 1.00 2 d .
C(19) C 0.4229(6) 0.7628(5) -0.0186(3) 0.0367(13) Uani 1.00 2 d .
C(20) C 0.5326(7) 0.8278(5) -0.0567(4) 0.0467(15) Uani 1.00 2 d .
C(21) C 0.6122(7) 0.8604(5) -0.0087(4) 0.0478(16) Uani 1.00 2 d .
C(22) C 0.5867(6) 0.8286(5) 0.0771(4) 0.0437(15) Uani 1.00 2 d .
C(23) C 0.4794(6) 0.7623(5) 0.1158(3) 0.0352(13) Uani 1.00 2 d .
C(24) C 0.2397(5) 0.2624(4) 0.4327(3) 0.0253(11) Uani 1.00 2 d .
C(25) C 0.2562(6) 0.1501(5) 0.4954(3) 0.0322(12) Uani 1.00 2 d .
C(26) C 0.1568(6) 0.1361(5) 0.5663(3) 0.0405(14) Uani 1.00 2 d .
C(27) C 0.0373(6) 0.2329(5) 0.5737(3) 0.0400(14) Uani 1.00 2 d .
C(28) C 0.0188(6) 0.3433(5) 0.5111(3) 0.0388(14) Uani 1.00 2 d .
C(29) C 0.1180(6) 0.3591(5) 0.4404(3) 0.0332(12) Uani 1.00 2 d .
C(30) C 0.3482(5) 0.1570(4) 0.3023(3) 0.0227(10) Uani 1.00 2 d .
C(31) C 0.4499(6) 0.0429(5) 0.3246(3) 0.0376(13) Uani 1.00 2 d .
C(32) C 0.4257(7) -0.0536(5) 0.3049(4) 0.0456(15) Uani 1.00 2 d .
C(33) C 0.3001(6) -0.0388(5) 0.2631(4) 0.0418(14) Uani 1.00 2 d .
C(34) C 0.1993(6) 0.0741(5) 0.2391(4) 0.0424(14) Uani 1.00 2 d .
C(35) C 0.2228(6) 0.1720(5) 0.2582(3) 0.0333(12) Uani 1.00 2 d .
C(36) C 0.5573(5) 0.2328(4) 0.3684(3) 0.0278(11) Uani 1.00 2 d .
C(37) C 0.6725(6) 0.2293(5) 0.3050(4) 0.0386(13) Uani 1.00 2 d .
C(38) C 0.8237(6) 0.1991(5) 0.3225(4) 0.0485(16) Uani 1.00 2 d .
C(39) C 0.8637(7) 0.1732(5) 0.4042(4) 0.0506(16) Uani 1.00 2 d .
C(40) C 0.7521(7) 0.1768(5) 0.4673(4) 0.0507(16) Uani 1.00 2 d .
C(41) C 0.6007(6) 0.2070(5) 0.4497(3) 0.0362(13) Uani 1.00 2 d .
H(1A) H 0.391(5) 0.420(4) 0.173(3) 0.0349 Uiso 1.00 2 d .
H(2) H 0.3790 0.6505 0.4351 0.055 Uiso 1.00 2 calc R
H(3) H 0.6390 0.6217 0.4367 0.066 Uiso 1.00 2 calc R
H(4) H 0.8058 0.5382 0.3412 0.057 Uiso 1.00 2 calc R
H(5) H 0.7081 0.4725 0.2501 0.045 Uiso 1.00 2 calc R
H(7) H 0.3665 0.4840 0.0278 0.041 Uiso 1.00 2 calc R
H(8) H 0.2952 0.4546 -0.0899 0.048 Uiso 1.00 2 calc R
H(9) H 0.0591 0.5622 -0.1458 0.046 Uiso 1.00 2 calc R
H(10) H -0.0986 0.7059 -0.0871 0.044 Uiso 1.00 2 calc R
H(11) H -0.0214 0.7452 0.0248 0.037 Uiso 1.00 2 calc R
H(13) H -0.0075 0.6493 0.2384 0.044 Uiso 1.00 2 calc R
H(14) H -0.2165 0.7942 0.2681 0.054 Uiso 1.00 2 calc R
H(15) H -0.2381 1.0000 0.1971 0.055 Uiso 1.00 2 calc R
H(16) H -0.0503 1.0600 0.0953 0.052 Uiso 1.00 2 calc R
H(17) H 0.1577 0.9152 0.0645 0.045 Uiso 1.00 2 calc R
H(19) H 0.3681 0.7409 -0.0521 0.044 Uiso 1.00 2 calc R
H(20) H 0.5521 0.8495 -0.1162 0.056 Uiso 1.00 2 calc R
H(21) H 0.6853 0.9052 -0.0354 0.057 Uiso 1.00 2 calc R
H(22) H 0.6416 0.8513 0.1101 0.052 Uiso 1.00 2 calc R
H(23) H 0.4638 0.7384 0.1755 0.042 Uiso 1.00 2 calc R
H(25) H 0.3357 0.0832 0.4894 0.039 Uiso 1.00 2 calc R
H(26) H 0.1704 0.0605 0.6098 0.049 Uiso 1.00 2 calc R
H(27) H -0.0317 0.2232 0.6219 0.048 Uiso 1.00 2 calc R
H(28) H -0.0630 0.4091 0.5166 0.047 Uiso 1.00 2 calc R
H(29) H 0.1038 0.4351 0.3975 0.040 Uiso 1.00 2 calc R
H(31) H 0.5369 0.0308 0.3536 0.045 Uiso 1.00 2 calc R
H(32) H 0.4964 -0.1303 0.3205 0.055 Uiso 1.00 2 calc R
H(33) H 0.2830 -0.1051 0.2509 0.050 Uiso 1.00 2 calc R
H(34) H 0.1135 0.0853 0.2095 0.051 Uiso 1.00 2 calc R
H(35) H 0.1531 0.2490 0.2412 0.040 Uiso 1.00 2 calc R
H(37) H 0.6470 0.2479 0.2485 0.046 Uiso 1.00 2 calc R
H(38) H 0.9004 0.1962 0.2784 0.058 Uiso 1.00 2 calc R
H(39) H 0.9673 0.1533 0.4162 0.061 Uiso 1.00 2 calc R
H(40) H 0.7785 0.1585 0.5236 0.061 Uiso 1.00 2 calc R
H(41) H 0.5248 0.2102 0.4942 0.043 Uiso 1.00 2 calc R
H(1B) H 0.191(5) 0.438(4) 0.215(3) 0.0349 Uiso 1.00 2 d .

loop_
_atom_site_aniso_label
_atom_site_aniso_U_11
_atom_site_aniso_U_22
_atom_site_aniso_U_33
_atom_site_aniso_U_12
_atom_site_aniso_U_13
_atom_site_aniso_U_23
Ir(1) 0.02560(11) 0.02312(11) 0.02374(11) -0.00441(7) -0.00268(7) -0.00510(8)
P(1) 0.0246(7) 0.0220(7) 0.0233(7) -0.0042(5) -0.0021(5) -0.0049(6)
P(2) 0.0212(7) 0.0228(7) 0.0234(7) -0.0027(5) -0.0021(5) -0.0054(6)
O(1) 0.036(2) 0.034(2) 0.033(2) -0.0045(16) 0.0004(16) -0.0149(17)
N(1) 0.033(3) 0.024(2) 0.028(2) -0.0099(19) -0.0067(19) -0.0031(19)
C(1) 0.038(3) 0.028(3) 0.027(3) -0.008(2) -0.003(2) -0.003(2)
C(2) 0.064(5) 0.044(4) 0.038(4) -0.018(3) -0.007(3) -0.017(3)
C(3) 0.080(5) 0.045(4) 0.049(4) -0.027(4) -0.026(4) -0.008(3)
C(4) 0.040(4) 0.050(4) 0.055(4) -0.022(3) -0.016(3) -0.004(3)
C(5) 0.034(3) 0.032(3) 0.040(3) -0.009(2) -0.008(2) 0.002(3)
C(6) 0.029(3) 0.024(3) 0.026(3) -0.009(2) -0.002(2) -0.004(2)
C(7) 0.031(3) 0.036(3) 0.034(3) -0.002(2) -0.001(2) -0.015(3)
C(8) 0.043(4) 0.041(3) 0.037(3) -0.001(3) -0.003(3) -0.023(3)
C(9) 0.051(4) 0.046(4) 0.025(3) -0.016(3) -0.011(3) -0.011(3)
C(10) 0.034(3) 0.034(3) 0.036(3) -0.004(2) -0.010(2) -0.005(3)
C(11) 0.030(3) 0.026(3) 0.030(3) -0.005(2) -0.003(2) -0.002(2)
C(12) 0.028(3) 0.027(3) 0.026(3) -0.003(2) -0.005(2) -0.013(2)
C(13) 0.030(3) 0.033(3) 0.037(3) -0.000(2) -0.001(2) -0.006(3)
C(14) 0.033(3) 0.054(4) 0.038(3) 0.001(3) 0.002(3) -0.013(3)
C(15) 0.039(4) 0.049(4) 0.051(4) 0.007(3) -0.008(3) -0.030(3)
C(16) 0.054(4) 0.024(3) 0.051(4) -0.001(3) -0.015(3) -0.014(3)
C(17) 0.041(3) 0.034(3) 0.038(3) -0.008(3) -0.003(3) -0.011(3)
C(18) 0.026(3) 0.022(3) 0.027(3) -0.002(2) -0.002(2) -0.007(2)
C(19) 0.039(3) 0.039(3) 0.031(3) -0.013(3) 0.000(2) -0.009(3)
C(20) 0.045(4) 0.046(4) 0.045(4) -0.017(3) 0.011(3) -0.009(3)
C(21) 0.041(4) 0.041(4) 0.063(4) -0.023(3) 0.010(3) -0.012(3)
C(22) 0.042(4) 0.039(3) 0.057(4) -0.016(3) -0.011(3) -0.014(3)
C(23) 0.043(3) 0.030(3) 0.032(3) -0.010(2) -0.009(2) -0.005(2)
C(24) 0.026(3) 0.030(3) 0.024(3) -0.011(2) -0.004(2) -0.008(2)
C(25) 0.033(3) 0.027(3) 0.032(3) -0.000(2) -0.002(2) -0.009(2)
C(26) 0.048(4) 0.039(3) 0.024(3) -0.011(3) 0.002(3) 0.001(3)
C(27) 0.038(3) 0.057(4) 0.033(3) -0.020(3) 0.010(2) -0.021(3)
C(28) 0.041(3) 0.039(3) 0.041(4) -0.013(3) 0.007(3) -0.019(3)
C(29) 0.029(3) 0.033(3) 0.036(3) -0.006(2) 0.002(2) -0.010(3)
C(30) 0.027(3) 0.018(2) 0.021(3) -0.0077(20) 0.0039(20) -0.004(2)
C(31) 0.036(3) 0.033(3) 0.039(3) -0.002(2) -0.008(2) -0.008(3)
C(32) 0.056(4) 0.027(3) 0.048(4) -0.003(3) 0.000(3) -0.012(3)
C(33) 0.042(4) 0.035(3) 0.057(4) -0.011(3) 0.007(3) -0.028(3)
C(34) 0.031(3) 0.054(4) 0.053(4) -0.014(3) 0.001(3) -0.029(3)
C(35) 0.027(3) 0.033(3) 0.042(3) -0.003(2) 0.000(2) -0.019(3)
C(36) 0.024(3) 0.021(3) 0.037(3) -0.006(2) -0.003(2) -0.006(2)
C(37) 0.035(3) 0.041(3) 0.037(3) -0.008(3) -0.004(2) -0.009(3)
C(38) 0.026(3) 0.045(4) 0.069(5) -0.004(3) 0.002(3) -0.017(3)
C(39) 0.029(3) 0.051(4) 0.074(5) -0.008(3) -0.017(3) -0.019(4)
C(40) 0.043(4) 0.059(4) 0.056(4) -0.009(3) -0.019(3) -0.020(3)
C(41) 0.030(3) 0.041(3) 0.037(3) -0.006(2) -0.004(2) -0.014(3)

loop_
_atom_type_symbol
_atom_type_description
_atom_type_scat_dispersion_real
_atom_type_scat_dispersion_imag
_atom_type_scat_source
C C 0.003 0.002
;
International Tables for Crystallography
(1992, Vol. C, Tables 4.2.6.8 and 6.1.1.4)
;
H H 0.000 0.000
;
International Tables for Crystallography
(1992, Vol. C, Table 6.1.1.4)
;
Ir Ir -1.444 7.990
;
International Tables for Crystallography
(1992, Vol. C, Tables 4.2.6.8 and 6.1.1.4)
;
P P 0.102 0.094
;
International Tables for Crystallography
(1992, Vol. C, Tables 4.2.6.8 and 6.1.1.4)
;
O O 0.011 0.006
;
International Tables for Crystallography
(1992, Vol. C, Tables 4.2.6.8 and 6.1.1.4)
;
N N 0.006 0.003
;
International Tables for Crystallography
(1992, Vol. C, Tables 4.2.6.8 and 6.1.1.4)
;

loop_
_geom_angle_atom_site_label_1
_geom_angle_atom_site_label_2
_geom_angle_atom_site_label_3
_geom_angle
_geom_angle_publ_flag
P(1) Ir(1) P(2) 168.19(6) yes
P(1) Ir(1) O(1) 93.49(9) yes
P(1) Ir(1) N(1) 99.10(10) yes
P(2) Ir(1) O(1) 95.97(9) yes
P(2) Ir(1) N(1) 91.81(10) yes
O(1) Ir(1) N(1) 59.22(15) yes
Ir(1) P(1) C(6) 113.18(16) yes
Ir(1) P(1) C(12) 114.29(15) yes
Ir(1) P(1) C(18) 119.69(15) yes
C(6) P(1) C(12) 103.2(2) yes
C(6) P(1) C(18) 102.2(2) yes
C(12) P(1) C(18) 102.2(2) yes
Ir(1) P(2) C(24) 117.30(15) yes
Ir(1) P(2) C(30) 117.93(15) yes
Ir(1) P(2) C(36) 112.04(16) yes
C(24) P(2) C(30) 99.9(2) yes
C(24) P(2) C(36) 106.2(2) yes
C(30) P(2) C(36) 101.6(2) yes
Ir(1) O(1) C(1) 92.5(3) yes
Ir(1) N(1) C(1) 94.8(4) yes
Ir(1) N(1) C(5) 144.2(4) yes
C(1) N(1) C(5) 120.3(5) yes
O(1) C(1) N(1) 113.2(5) yes
O(1) C(1) C(2) 126.9(5) yes
N(1) C(1) C(2) 120.0(5) yes
C(1) C(2) C(3) 118.3(6) yes
C(2) C(3) C(4) 121.5(7) yes
C(3) C(4) C(5) 118.0(6) yes
N(1) C(5) C(4) 121.9(5) yes
P(1) C(6) C(7) 118.1(4) yes
P(1) C(6) C(11) 122.8(4) yes
C(7) C(6) C(11) 119.1(5) yes
C(6) C(7) C(8) 120.1(5) yes
C(7) C(8) C(9) 120.7(5) yes
C(8) C(9) C(10) 118.8(6) yes
C(9) C(10) C(11) 120.8(5) yes
C(6) C(11) C(10) 120.3(5) yes
P(1) C(12) C(13) 118.5(4) yes
P(1) C(12) C(17) 122.9(4) yes
C(13) C(12) C(17) 118.5(4) yes
C(12) C(13) C(14) 121.0(5) yes
C(13) C(14) C(15) 120.2(5) yes
C(14) C(15) C(16) 119.7(5) yes
C(15) C(16) C(17) 120.1(5) yes
C(12) C(17) C(16) 120.6(5) yes
P(1) C(18) C(19) 122.6(5) yes
P(1) C(18) C(23) 118.9(4) yes
C(19) C(18) C(23) 118.5(5) yes
C(18) C(19) C(20) 119.6(6) yes
C(19) C(20) C(21) 120.6(6) yes
C(20) C(21) C(22) 120.4(6) yes
C(21) C(22) C(23) 119.5(7) yes
C(18) C(23) C(22) 121.3(5) yes
P(2) C(24) C(25) 122.0(4) yes
P(2) C(24) C(29) 118.4(3) yes
C(25) C(24) C(29) 119.4(4) yes
C(24) C(25) C(26) 120.3(4) yes
C(25) C(26) C(27) 119.8(4) yes
C(26) C(27) C(28) 120.1(5) yes
C(27) C(28) C(29) 120.8(5) yes
C(24) C(29) C(28) 119.6(4) yes
P(2) C(30) C(31) 123.3(4) yes
P(2) C(30) C(35) 118.6(3) yes
C(31) C(30) C(35) 117.9(5) yes
C(30) C(31) C(32) 121.1(5) yes
C(31) C(32) C(33) 120.7(5) yes
C(32) C(33) C(34) 119.2(6) yes
C(33) C(34) C(35) 120.6(6) yes
C(30) C(35) C(34) 120.5(4) yes
P(2) C(36) C(37) 116.6(4) yes
P(2) C(36) C(41) 126.1(4) yes
C(37) C(36) C(41) 117.0(5) yes
C(36) C(37) C(38) 121.4(6) yes
C(37) C(38) C(39) 120.4(6) yes
C(38) C(39) C(40) 119.2(6) yes
C(39) C(40) C(41) 120.4(6) yes
C(36) C(41) C(40) 121.6(5) yes
P(1) Ir(1) H(1A) 83.8(15) yes
P(1) Ir(1) H(1B) 85.5(14) yes
P(2) Ir(1) H(1A) 88.7(15) yes
P(2) Ir(1) H(1B) 84.1(14) yes
O(1) Ir(1) H(1A) 166(2) yes
O(1) Ir(1) H(1B) 115.3(18) yes
N(1) Ir(1) H(1A) 108(2) yes
N(1) Ir(1) H(1B) 172.8(17) yes
H(1A) Ir(1) H(1B) 78(3) yes
C(1) C(2) H(2) 120.850 yes
C(3) C(2) H(2) 120.840 yes
C(2) C(3) H(3) 119.260 yes
C(4) C(3) H(3) 119.254 yes
C(3) C(4) H(4) 120.998 yes
C(5) C(4) H(4) 120.992 yes
N(1) C(5) H(5) 119.068 yes
C(4) C(5) H(5) 119.074 yes
C(6) C(7) H(7) 119.934 yes
C(8) C(7) H(7) 119.934 yes
C(7) C(8) H(8) 119.631 yes
C(9) C(8) H(8) 119.626 yes
C(8) C(9) H(9) 120.590 yes
C(10) C(9) H(9) 120.577 yes
C(9) C(10) H(10) 119.593 yes
C(11) C(10) H(10) 119.580 yes
C(6) C(11) H(11) 119.859 yes
C(10) C(11) H(11) 119.867 yes
C(12) C(13) H(13) 119.516 yes
C(14) C(13) H(13) 119.510 yes
C(13) C(14) H(14) 119.897 yes
C(15) C(14) H(14) 119.887 yes
C(14) C(15) H(15) 120.161 yes
C(16) C(15) H(15) 120.169 yes
C(15) C(16) H(16) 119.977 yes
C(17) C(16) H(16) 119.972 yes
C(12) C(17) H(17) 119.712 yes
C(16) C(17) H(17) 119.719 yes
C(18) C(19) H(19) 120.193 yes
C(20) C(19) H(19) 120.195 yes
C(19) C(20) H(20) 119.683 yes
C(21) C(20) H(20) 119.673 yes
C(20) C(21) H(21) 119.817 yes
C(22) C(21) H(21) 119.822 yes
C(21) C(22) H(22) 120.251 yes
C(23) C(22) H(22) 120.263 yes
C(18) C(23) H(23) 119.326 yes
C(22) C(23) H(23) 119.326 yes
C(24) C(25) H(25) 119.867 yes
C(26) C(25) H(25) 119.857 yes
C(25) C(26) H(26) 120.089 yes
C(27) C(26) H(26) 120.092 yes
C(26) C(27) H(27) 119.962 yes
C(28) C(27) H(27) 119.970 yes
C(27) C(28) H(28) 119.603 yes
C(29) C(28) H(28) 119.607 yes
C(24) C(29) H(29) 120.182 yes
C(28) C(29) H(29) 120.180 yes
C(30) C(31) H(31) 119.446 yes
C(32) C(31) H(31) 119.451 yes
C(31) C(32) H(32) 119.655 yes
C(33) C(32) H(32) 119.656 yes
C(32) C(33) H(33) 120.411 yes
C(34) C(33) H(33) 120.413 yes
C(33) C(34) H(34) 119.677 yes
C(35) C(34) H(34) 119.686 yes
C(30) C(35) H(35) 119.749 yes
C(34) C(35) H(35) 119.736 yes
C(36) C(37) H(37) 119.315 yes
C(38) C(37) H(37) 119.323 yes
C(37) C(38) H(38) 119.813 yes
C(39) C(38) H(38) 119.819 yes
C(38) C(39) H(39) 120.418 yes
C(40) C(39) H(39) 120.407 yes
C(39) C(40) H(40) 119.779 yes
C(41) C(40) H(40) 119.785 yes
C(36) C(41) H(41) 119.195 yes
C(40) C(41) H(41) 119.200 yes

loop_
_geom_bond_atom_site_label_1
_geom_bond_atom_site_label_2
_geom_bond_distance
_geom_bond_publ_flag
Ir(1) P(1) 2.2810(13) yes
Ir(1) P(2) 2.2841(14) yes
Ir(1) O(1) 2.255(4) yes
Ir(1) N(1) 2.169(5) yes
P(1) C(6) 1.827(6) yes
P(1) C(12) 1.817(5) yes
P(1) C(18) 1.829(5) yes
P(2) C(24) 1.823(5) yes
P(2) C(30) 1.826(6) yes
P(2) C(36) 1.806(5) yes
O(1) C(1) 1.282(7) yes
N(1) C(1) 1.337(7) yes
N(1) C(5) 1.345(7) yes
C(1) C(2) 1.404(10) yes
C(2) C(3) 1.358(10) yes
C(3) C(4) 1.369(9) yes
C(4) C(5) 1.362(10) yes
C(6) C(7) 1.371(7) yes
C(6) C(11) 1.377(7) yes
C(7) C(8) 1.380(9) yes
C(8) C(9) 1.378(7) yes
C(9) C(10) 1.363(8) yes
C(10) C(11) 1.380(9) yes
C(12) C(13) 1.363(7) yes
C(12) C(17) 1.397(7) yes
C(13) C(14) 1.376(7) yes
C(14) C(15) 1.375(8) yes
C(15) C(16) 1.370(8) yes
C(16) C(17) 1.372(7) yes
C(18) C(19) 1.381(7) yes
C(18) C(23) 1.376(9) yes
C(19) C(20) 1.388(8) yes
C(20) C(21) 1.362(11) yes
C(21) C(22) 1.354(9) yes
C(22) C(23) 1.382(8) yes
C(24) C(25) 1.385(6) yes
C(24) C(29) 1.388(7) yes
C(25) C(26) 1.373(7) yes
C(26) C(27) 1.376(8) yes
C(27) C(28) 1.368(7) yes
C(28) C(29) 1.369(7) yes
C(30) C(31) 1.384(6) yes
C(30) C(35) 1.386(8) yes
C(31) C(32) 1.381(10) yes
C(32) C(33) 1.365(9) yes
C(33) C(34) 1.371(7) yes
C(34) C(35) 1.391(10) yes
C(36) C(37) 1.379(7) yes
C(36) C(41) 1.377(8) yes
C(37) C(38) 1.372(8) yes
C(38) C(39) 1.371(10) yes
C(39) C(40) 1.355(9) yes
C(40) C(41) 1.374(8) yes
Ir(1) H(1A) 1.43(5) yes
Ir(1) H(1B) 1.47(5) yes
C(2) H(2) 0.940 yes
C(3) H(3) 0.940 yes
C(4) H(4) 0.940 yes
C(5) H(5) 0.940 yes
C(7) H(7) 0.940 yes
C(8) H(8) 0.940 yes
C(9) H(9) 0.940 yes
C(10) H(10) 0.940 yes
C(11) H(11) 0.940 yes
C(13) H(13) 0.940 yes
C(14) H(14) 0.940 yes
C(15) H(15) 0.940 yes
C(16) H(16) 0.940 yes
C(17) H(17) 0.940 yes
C(19) H(19) 0.940 yes
C(20) H(20) 0.940 yes
C(21) H(21) 0.940 yes
C(22) H(22) 0.940 yes
C(23) H(23) 0.940 yes
C(25) H(25) 0.940 yes
C(26) H(26) 0.940 yes
C(27) H(27) 0.940 yes
C(28) H(28) 0.940 yes
C(29) H(29) 0.940 yes
C(31) H(31) 0.940 yes
C(32) H(32) 0.940 yes
C(33) H(33) 0.940 yes
C(34) H(34) 0.940 yes
C(35) H(35) 0.940 yes
C(37) H(37) 0.940 yes
C(38) H(38) 0.940 yes
C(39) H(39) 0.940 yes
C(40) H(40) 0.940 yes
C(41) H(41) 0.940 yes

loop_
_geom_contact_atom_site_label_1
_geom_contact_atom_site_label_2
_geom_contact_distance
_geom_contact_publ_flag
_geom_contact_site_symmetry_2
P(2) C(1) 3.577(6) yes .
O(1) C(3) 3.587(9) yes .
O(1) C(5) 3.439(6) yes .
O(1) C(12) 3.380(5) yes .
O(1) C(13) 3.170(6) yes .
O(1) C(29) 3.096(6) yes .
N(1) C(3) 2.716(10) yes .
N(1) C(23) 3.281(6) yes .
N(1) C(36) 3.201(6) yes .
N(1) C(37) 3.382(7) yes .
C(1) C(4) 2.740(9) yes .
C(2) C(5) 2.718(8) yes .
C(5) C(23) 3.534(6) yes .
C(5) C(36) 3.392(8) yes .
C(5) C(37) 3.203(8) yes .
C(5) C(38) 3.506(8) yes .
C(6) C(9) 2.773(9) yes .
C(6) C(19) 3.025(8) yes .
C(7) C(10) 2.741(7) yes .
C(7) C(18) 3.418(9) yes .
C(7) C(19) 3.314(9) yes .
C(8) C(11) 2.735(8) yes .
C(11) C(12) 3.049(9) yes .
C(11) C(17) 3.562(9) yes .
C(12) C(15) 2.769(7) yes .
C(12) C(23) 3.451(8) yes .
C(13) C(16) 2.746(8) yes .
C(14) C(17) 2.738(8) yes .
C(17) C(18) 3.066(7) yes .
C(17) C(23) 3.521(7) yes .
C(18) C(21) 2.765(8) yes .
C(19) C(22) 2.754(10) yes .
C(20) C(23) 2.723(8) yes .
C(24) C(27) 2.756(7) yes .
C(24) C(35) 3.461(9) yes .
C(24) C(41) 3.203(7) yes .
C(25) C(28) 2.744(7) yes .
C(25) C(30) 3.185(7) yes .
C(25) C(31) 3.546(8) yes .
C(25) C(36) 3.378(7) yes .
C(25) C(41) 3.324(8) yes .
C(26) C(29) 2.758(7) yes .
C(30) C(33) 2.793(9) yes .
C(30) C(37) 3.313(8) yes .
C(31) C(34) 2.739(9) yes .
C(31) C(36) 3.038(9) yes .
C(31) C(37) 3.326(9) yes .
C(32) C(35) 2.746(7) yes .
C(36) C(39) 2.783(8) yes .
C(37) C(40) 2.725(9) yes .
C(38) C(41) 2.720(8) yes .
O(1) C(27) 3.500(7) yes 2_566
O(1) C(28) 3.485(7) yes 2_566
C(2) C(3) 3.552(8) yes 2_666
C(3) C(2) 3.552(8) yes 2_666
C(8) C(10) 3.378(8) yes 2_565
C(9) C(10) 3.423(7) yes 2_565
C(9) C(11) 3.469(8) yes 2_565
C(10) C(8) 3.378(8) yes 2_565
C(10) C(9) 3.423(7) yes 2_565
C(11) C(9) 3.469(8) yes 2_565
C(14) C(27) 3.396(9) yes 2_566
C(21) C(21) 3.4770(14) yes 2_675
C(21) C(22) 3.527(7) yes 2_675
C(22) C(21) 3.527(7) yes 2_675
C(27) O(1) 3.500(7) yes 2_566
C(27) C(14) 3.396(9) yes 2_566
C(28) O(1) 3.485(7) yes 2_566
C(28) C(28) 3.5678(17) yes 2_566
C(35) C(38) 3.592(8) yes 1_455
C(38) C(35) 3.592(8) yes 1_655
Ir(1) H(5) 3.5935 yes .
Ir(1) H(7) 3.4242 yes .
Ir(1) H(13) 3.1071 yes .
Ir(1) H(23) 3.5533 yes .
Ir(1) H(29) 3.0447 yes .
Ir(1) H(35) 3.4147 yes .
Ir(1) H(37) 3.4201 yes .
P(1) H(7) 2.8157 yes .
P(1) H(11) 2.9246 yes .
P(1) H(13) 2.8039 yes .
P(1) H(17) 2.9387 yes .
P(1) H(19) 2.9303 yes .
P(1) H(23) 2.8303 yes .
P(2) H(25) 2.9120 yes .
P(2) H(29) 2.8413 yes .
P(2) H(31) 2.9379 yes .
P(2) H(35) 2.8408 yes .
P(2) H(37) 2.7663 yes .
P(2) H(41) 2.9705 yes .
O(1) H(2) 2.6646 yes .
O(1) H(13) 2.8041 yes .
O(1) H(23) 3.3986 yes .
O(1) H(29) 2.3550 yes .
N(1) H(2) 3.2225 yes .
N(1) H(4) 3.2139 yes .
N(1) H(23) 2.5886 yes .
N(1) H(37) 3.4411 yes .
C(1) H(3) 3.2235 yes .
C(1) H(5) 3.1685 yes .
C(1) H(23) 2.9118 yes .
C(1) H(29) 3.3426 yes .
C(2) H(4) 3.2279 yes .
C(2) H(23) 3.4991 yes .
C(3) H(5) 3.1909 yes .
C(4) H(2) 3.2285 yes .
C(4) H(23) 3.5095 yes .
C(5) H(3) 3.1908 yes .
C(5) H(23) 2.9327 yes .
C(5) H(37) 3.3907 yes .
C(6) H(1A) 3.09(4) yes .
C(6) H(8) 3.2289 yes .
C(6) H(10) 3.2360 yes .
C(6) H(19) 2.5400 yes .
C(6) H(1B) 3.03(4) yes .
C(7) H(1A) 2.91(4) yes .
C(7) H(9) 3.2469 yes .
C(7) H(11) 3.2196 yes .
C(7) H(19) 2.7091 yes .
C(7) H(1B) 3.36(4) yes .
C(8) H(10) 3.2099 yes .
C(8) H(19) 3.4046 yes .
C(9) H(7) 3.2422 yes .
C(9) H(11) 3.2291 yes .
C(10) H(8) 3.2078 yes .
C(11) H(7) 3.2206 yes .
C(11) H(9) 3.2361 yes .
C(11) H(19) 3.1621 yes .
C(12) H(11) 2.5656 yes .
C(12) H(14) 3.2270 yes .
C(12) H(16) 3.2535 yes .
C(12) H(23) 3.3616 yes .
C(12) H(1B) 3.59(4) yes .
C(13) H(11) 3.0264 yes .
C(13) H(15) 3.2337 yes .
C(13) H(17) 3.2209 yes .
C(13) H(1B) 3.48(4) yes .
C(14) H(16) 3.2233 yes .
C(15) H(13) 3.2296 yes .
C(15) H(17) 3.2224 yes .
C(16) H(14) 3.2221 yes .
C(17) H(11) 2.9322 yes .
C(17) H(13) 3.2247 yes .
C(17) H(15) 3.2254 yes .
C(18) H(1A) 3.55(4) yes .
C(18) H(7) 3.3298 yes .
C(18) H(17) 2.6115 yes .
C(18) H(20) 3.2400 yes .
C(18) H(22) 3.2495 yes .
C(19) H(7) 3.3370 yes .
C(19) H(17) 3.0540 yes .
C(19) H(21) 3.2367 yes .
C(19) H(23) 3.2181 yes .
C(20) H(22) 3.2065 yes .
C(21) H(19) 3.2353 yes .
C(21) H(23) 3.2076 yes .
C(22) H(20) 3.2019 yes .
C(23) H(17) 3.0579 yes .
C(23) H(19) 3.2227 yes .
C(23) H(21) 3.2149 yes .
C(24) H(26) 3.2401 yes .
C(24) H(28) 3.2319 yes .
C(24) H(35) 3.4628 yes .
C(24) H(41) 2.7624 yes .
C(24) H(1B) 3.55(4) yes .
C(25) H(27) 3.2273 yes .
C(25) H(29) 3.2442 yes .
C(25) H(31) 3.5504 yes .
C(25) H(41) 2.7331 yes .
C(26) H(28) 3.2235 yes .
C(27) H(25) 3.2269 yes .
C(27) H(29) 3.2265 yes .
C(28) H(26) 3.2252 yes .
C(29) H(25) 3.2428 yes .
C(29) H(27) 3.2255 yes .
C(29) H(1B) 3.56(4) yes .
C(30) H(1A) 3.26(4) yes .
C(30) H(25) 2.9382 yes .
C(30) H(32) 3.2512 yes .
C(30) H(34) 3.2548 yes .
C(30) H(37) 3.1132 yes .
C(30) H(1B) 3.18(4) yes .
C(31) H(25) 2.9381 yes .
C(31) H(33) 3.2366 yes .
C(31) H(35) 3.2256 yes .
C(31) H(37) 3.2541 yes .
C(32) H(34) 3.2086 yes .
C(33) H(31) 3.2284 yes .
C(33) H(35) 3.2431 yes .
C(34) H(32) 3.2094 yes .
C(35) H(1A) 3.50(5) yes .
C(35) H(31) 3.2240 yes .
C(35) H(33) 3.2499 yes .
C(35) H(1B) 2.96(5) yes .
C(36) H(1A) 3.55(4) yes .
C(36) H(5) 3.4135 yes .
C(36) H(25) 3.1262 yes .
C(36) H(31) 2.5712 yes .
C(36) H(38) 3.2418 yes .
C(36) H(40) 3.2443 yes .
C(37) H(1A) 3.41(4) yes .
C(37) H(5) 2.8441 yes .
C(37) H(31) 2.8112 yes .
C(37) H(39) 3.2300 yes .
C(37) H(41) 3.2035 yes .
C(38) H(5) 3.0139 yes .
C(38) H(40) 3.2021 yes .
C(39) H(37) 3.2230 yes .
C(39) H(41) 3.2098 yes .
C(40) H(38) 3.2000 yes .
C(41) H(25) 3.0568 yes .
C(41) H(31) 3.2523 yes .
C(41) H(37) 3.2039 yes .
C(41) H(39) 3.2201 yes .
H(1A) H(7) 2.3046 yes .
H(1A) H(35) 3.2246 yes .
H(1A) H(37) 2.7752 yes .
H(2) H(3) 2.2993 yes .
H(3) H(4) 2.3124 yes .
H(4) H(5) 2.3033 yes .
H(5) H(23) 3.2911 yes .
H(5) H(37) 2.9045 yes .
H(5) H(38) 3.1924 yes .
H(7) H(8) 2.3142 yes .
H(7) H(19) 2.9191 yes .
H(7) H(1B) 3.2367 yes .
H(8) H(9) 2.3210 yes .
H(9) H(10) 2.3050 yes .
H(10) H(11) 2.3128 yes .
H(11) H(13) 3.3664 yes .
H(11) H(17) 3.2138 yes .
H(11) H(19) 3.5844 yes .
H(13) H(14) 2.3073 yes .
H(13) H(29) 3.0695 yes .
H(13) H(1B) 2.7819 yes .
H(14) H(15) 2.3158 yes .
H(15) H(16) 2.3123 yes .
H(16) H(17) 2.3081 yes .
H(17) H(19) 3.3454 yes .
H(17) H(23) 3.3566 yes .
H(19) H(20) 2.3263 yes .
H(20) H(21) 2.2951 yes .
H(21) H(22) 2.2953 yes .
H(22) H(23) 2.3164 yes .
H(25) H(26) 2.3126 yes .
H(25) H(31) 2.8225 yes .
H(25) H(41) 2.6219 yes .
H(26) H(27) 2.3169 yes .
H(27) H(28) 2.3017 yes .
H(28) H(29) 2.3060 yes .
H(29) H(1B) 3.0207 yes .
H(31) H(32) 2.3088 yes .
H(31) H(37) 2.9567 yes .
H(32) H(33) 2.3059 yes .
H(33) H(34) 2.3128 yes .
H(34) H(35) 2.3225 yes .
H(35) H(1B) 2.2715 yes .
H(37) H(38) 2.2996 yes .
H(38) H(39) 2.3146 yes .
H(39) H(40) 2.2976 yes .
H(40) H(41) 2.3000 yes .
O(1) H(27) 2.8815 yes 2_566
O(1) H(28) 2.8440 yes 2_566
N(1) H(8) 3.5342 yes 2_665
C(1) H(28) 3.5448 yes 2_566
C(1) H(33) 3.5347 yes 1_565
C(2) H(2) 3.5877 yes 2_666
C(2) H(3) 3.4003 yes 2_666
C(2) H(32) 3.0413 yes 1_565
C(2) H(33) 3.5092 yes 1_565
C(2) H(40) 3.4425 yes 2_666
C(2) H(41) 3.2800 yes 2_666
C(3) H(2) 3.3059 yes 2_666
C(3) H(14) 3.2795 yes 1_655
C(3) H(32) 3.0009 yes 1_565
C(3) H(41) 3.2490 yes 2_666
C(4) H(13) 3.2656 yes 1_655
C(4) H(14) 3.0700 yes 1_655
C(4) H(28) 3.5340 yes 1_655
C(5) H(8) 3.1670 yes 2_665
C(5) H(9) 3.4561 yes 2_665
C(6) H(9) 3.4134 yes 2_565
C(7) H(7) 3.2104 yes 2_665
C(7) H(10) 3.4316 yes 2_565
C(8) H(5) 2.9975 yes 2_665
C(8) H(10) 3.3364 yes 2_565
C(9) H(5) 3.0103 yes 2_665
C(9) H(35) 3.2360 yes 2_565
C(9) H(38) 3.3062 yes 2_665
C(9) H(1B) 3.49(5) yes 2_565
C(10) H(16) 3.3581 yes 2_575
C(10) H(21) 3.5655 yes 1_455
C(10) H(34) 3.1796 yes 2_565
C(10) H(35) 3.1482 yes 2_565
C(10) H(38) 3.5065 yes 2_665
C(11) H(9) 3.3875 yes 2_565
C(11) H(16) 2.9609 yes 2_575
C(11) H(21) 3.5545 yes 1_455
C(12) H(33) 3.5088 yes 1_565
C(13) H(4) 3.2514 yes 1_455
C(13) H(22) 3.4524 yes 1_455
C(13) H(27) 3.1513 yes 2_566
C(14) H(4) 3.3983 yes 1_455
C(14) H(22) 2.8427 yes 1_455
C(14) H(26) 3.4318 yes 2_566
C(14) H(27) 2.9902 yes 2_566
C(14) H(32) 3.4298 yes 1_465
C(15) H(22) 2.9821 yes 1_455
C(15) H(26) 3.4028 yes 2_566
C(15) H(27) 3.5515 yes 2_566
C(15) H(34) 3.4913 yes 1_565
C(16) H(11) 3.5683 yes 2_575
C(16) H(17) 3.1893 yes 2_575
C(16) H(34) 2.9290 yes 1_565
C(17) H(16) 3.2477 yes 2_575
C(17) H(17) 3.5775 yes 2_575
C(17) H(21) 3.4848 yes 2_675
C(17) H(33) 3.2622 yes 1_565
C(17) H(34) 3.4246 yes 1_565
C(18) H(7) 3.5400 yes 2_665
C(18) H(8) 3.0457 yes 2_665
C(19) H(7) 3.0787 yes 2_665
C(19) H(8) 3.3329 yes 2_665
C(19) H(15) 3.5902 yes 2_575
C(20) H(7) 3.4676 yes 2_665
C(20) H(8) 3.5345 yes 2_665
C(20) H(10) 3.3051 yes 1_655
C(20) H(15) 3.5266 yes 2_575
C(20) H(22) 3.5757 yes 2_675
C(21) H(8) 3.4815 yes 2_665
C(21) H(10) 3.1532 yes 1_655
C(21) H(11) 3.2869 yes 1_655
C(21) H(21) 3.5065 yes 2_675
C(21) H(22) 3.5900 yes 2_675
C(22) H(8) 3.1998 yes 2_665
C(22) H(11) 3.4893 yes 1_655
C(22) H(21) 3.3736 yes 2_675
C(23) H(8) 2.9410 yes 2_665
C(23) H(33) 3.2259 yes 1_565
C(24) H(3) 3.3875 yes 2_666
C(24) H(39) 3.1941 yes 1_455
C(25) H(31) 3.1684 yes 2_656
C(25) H(39) 3.0990 yes 1_455
C(26) H(14) 3.2939 yes 2_566
C(26) H(31) 3.1217 yes 2_656
C(26) H(39) 3.1641 yes 1_455
C(26) H(40) 3.5403 yes 1_455
C(27) H(14) 3.1814 yes 2_566
C(27) H(39) 3.2738 yes 1_455
C(27) H(40) 3.0509 yes 1_455
C(28) H(2) 3.5894 yes 2_566
C(28) H(3) 3.5248 yes 2_666
C(28) H(4) 3.4466 yes 1_455
C(28) H(28) 2.9780 yes 2_566
C(28) H(29) 3.3403 yes 2_566
C(28) H(39) 3.3354 yes 1_455
C(28) H(40) 3.4664 yes 1_455
C(29) H(3) 3.3276 yes 2_666
C(29) H(4) 3.3178 yes 1_455
C(29) H(28) 2.9853 yes 2_566
C(29) H(39) 3.2948 yes 1_455
C(30) H(20) 3.1231 yes 2_665
C(31) H(15) 3.3174 yes 1_645
C(31) H(20) 3.2779 yes 2_665
C(31) H(25) 3.5632 yes 2_656
C(31) H(26) 3.5356 yes 2_656
C(31) H(41) 3.4720 yes 2_656
C(32) H(2) 3.5897 yes 1_545
C(32) H(14) 3.3401 yes 1_645
C(32) H(15) 3.4277 yes 1_645
C(32) H(20) 3.2968 yes 2_665
C(32) H(40) 3.2502 yes 2_656
C(32) H(41) 3.2712 yes 2_656
C(33) H(20) 3.1602 yes 2_665
C(33) H(21) 3.5914 yes 2_665
C(33) H(23) 3.3479 yes 1_545
C(33) H(40) 3.4115 yes 2_656
C(34) H(10) 3.0118 yes 2_565
C(34) H(20) 2.9529 yes 2_665
C(34) H(21) 3.3523 yes 2_665
C(34) H(38) 2.8047 yes 1_455
C(35) H(10) 2.9646 yes 2_565
C(35) H(20) 2.9276 yes 2_665
C(35) H(38) 2.8505 yes 1_455
C(35) H(39) 3.2410 yes 1_455
C(37) H(26) 3.2601 yes 2_656
C(38) H(26) 2.9200 yes 2_656
C(38) H(34) 3.2584 yes 1_655
C(38) H(35) 3.2357 yes 1_655
C(39) H(26) 2.9888 yes 2_656
C(39) H(35) 3.5708 yes 1_655
C(40) H(2) 2.9399 yes 2_666
C(40) H(25) 3.2541 yes 2_656
C(40) H(26) 3.3582 yes 2_656
C(41) H(2) 3.0175 yes 2_666
C(41) H(3) 3.3817 yes 2_666
C(41) H(25) 3.1835 yes 2_656
H(1A) H(8) 3.4939 yes 2_665
H(1A) H(19) 3.3916 yes 2_665
H(1A) H(20) 3.5401 yes 2_665
H(2) C(2) 3.5877 yes 2_666
H(2) C(3) 3.3059 yes 2_666
H(2) C(28) 3.5894 yes 2_566
H(2) C(32) 3.5897 yes 1_565
H(2) C(40) 2.9399 yes 2_666
H(2) C(41) 3.0175 yes 2_666
H(2) H(3) 3.2799 yes 2_666
H(2) H(27) 3.2300 yes 2_566
H(2) H(28) 3.0877 yes 2_566
H(2) H(32) 3.0518 yes 1_565
H(2) H(33) 3.4799 yes 1_565
H(2) H(40) 2.5864 yes 2_666
H(2) H(41) 2.7163 yes 2_666
H(3) C(2) 3.4003 yes 2_666
H(3) C(24) 3.3875 yes 2_666
H(3) C(28) 3.5248 yes 2_666
H(3) C(29) 3.3276 yes 2_666
H(3) C(41) 3.3817 yes 2_666
H(3) H(2) 3.2799 yes 2_666
H(3) H(14) 3.2352 yes 1_655
H(3) H(28) 3.2465 yes 1_655
H(3) H(32) 2.9986 yes 1_565
H(3) H(41) 2.6401 yes 2_666
H(4) C(13) 3.2514 yes 1_655
H(4) C(14) 3.3983 yes 1_655
H(4) C(28) 3.4466 yes 1_655
H(4) C(29) 3.3178 yes 1_655
H(4) H(13) 2.5479 yes 1_655
H(4) H(14) 2.8554 yes 1_655
H(4) H(28) 3.0542 yes 1_655
H(4) H(29) 2.8040 yes 1_655
H(5) C(8) 2.9975 yes 2_665
H(5) C(9) 3.0103 yes 2_665
H(5) H(8) 2.5196 yes 2_665
H(5) H(9) 2.5694 yes 2_665
H(7) C(7) 3.2104 yes 2_665
H(7) C(18) 3.5400 yes 2_665
H(7) C(19) 3.0787 yes 2_665
H(7) C(20) 3.4676 yes 2_665
H(7) H(7) 2.5588 yes 2_665
H(7) H(19) 3.0282 yes 2_665
H(8) N(1) 3.5342 yes 2_665
H(8) C(5) 3.1670 yes 2_665
H(8) C(18) 3.0457 yes 2_665
H(8) C(19) 3.3329 yes 2_665
H(8) C(20) 3.5345 yes 2_665
H(8) C(21) 3.4815 yes 2_665
H(8) C(22) 3.1998 yes 2_665
H(8) C(23) 2.9410 yes 2_665
H(8) H(1A) 3.4939 yes 2_665
H(8) H(5) 2.5196 yes 2_665
H(8) H(10) 3.4923 yes 2_565
H(8) H(23) 3.2619 yes 2_665
H(9) C(5) 3.4561 yes 2_665
H(9) C(6) 3.4134 yes 2_565
H(9) C(11) 3.3875 yes 2_565
H(9) H(5) 2.5694 yes 2_665
H(9) H(13) 3.5371 yes 2_565
H(9) H(35) 2.7244 yes 2_565
H(9) H(38) 3.0791 yes 2_665
H(9) H(1B) 2.7033 yes 2_565
H(10) C(7) 3.4316 yes 2_565
H(10) C(8) 3.3364 yes 2_565
H(10) C(20) 3.3051 yes 1_455
H(10) C(21) 3.1532 yes 1_455
H(10) C(34) 3.0118 yes 2_565
H(10) C(35) 2.9646 yes 2_565
H(10) H(8) 3.4923 yes 2_565
H(10) H(16) 3.3969 yes 2_575
H(10) H(20) 3.1855 yes 1_455
H(10) H(21) 2.9259 yes 1_455
H(10) H(34) 2.6296 yes 2_565
H(10) H(35) 2.5356 yes 2_565
H(10) H(38) 3.4362 yes 2_665
H(10) H(1B) 3.4660 yes 2_565
H(11) C(16) 3.5683 yes 2_575
H(11) C(21) 3.2869 yes 1_455
H(11) C(22) 3.4893 yes 1_455
H(11) H(16) 2.6878 yes 2_575
H(11) H(21) 2.9061 yes 1_455
H(11) H(22) 3.2871 yes 1_455
H(13) C(4) 3.2656 yes 1_455
H(13) H(4) 2.5479 yes 1_455
H(13) H(9) 3.5371 yes 2_565
H(13) H(27) 3.2883 yes 2_566
H(14) C(3) 3.2795 yes 1_455
H(14) C(4) 3.0700 yes 1_455
H(14) C(26) 3.2939 yes 2_566
H(14) C(27) 3.1814 yes 2_566
H(14) C(32) 3.3401 yes 1_465
H(14) H(3) 3.2352 yes 1_455
H(14) H(4) 2.8554 yes 1_455
H(14) H(22) 2.8933 yes 1_455
H(14) H(26) 3.2224 yes 2_566
H(14) H(27) 3.0370 yes 2_566
H(14) H(32) 2.6373 yes 1_465
H(15) C(19) 3.5902 yes 2_575
H(15) C(20) 3.5266 yes 2_575
H(15) C(31) 3.3174 yes 1_465
H(15) C(32) 3.4277 yes 1_465
H(15) H(19) 3.2615 yes 2_575
H(15) H(20) 3.1408 yes 2_575
H(15) H(22) 3.1247 yes 1_455
H(15) H(26) 3.1694 yes 2_566
H(15) H(31) 3.1306 yes 1_465
H(15) H(32) 3.3220 yes 1_465
H(15) H(37) 3.2162 yes 1_465
H(16) C(10) 3.3581 yes 2_575
H(16) C(11) 2.9609 yes 2_575
H(16) C(17) 3.2477 yes 2_575
H(16) H(10) 3.3969 yes 2_575
H(16) H(11) 2.6878 yes 2_575
H(16) H(17) 2.8667 yes 2_575
H(16) H(19) 3.1904 yes 2_575
H(16) H(21) 3.4278 yes 2_675
H(16) H(34) 2.7213 yes 1_565
H(17) C(16) 3.1893 yes 2_575
H(17) C(17) 3.5775 yes 2_575
H(17) H(16) 2.8667 yes 2_575
H(17) H(17) 3.5530 yes 2_575
H(17) H(21) 2.7804 yes 2_675
H(17) H(33) 3.3746 yes 1_565
H(17) H(34) 3.5627 yes 1_565
H(19) H(1A) 3.3916 yes 2_665
H(19) H(7) 3.0282 yes 2_665
H(19) H(15) 3.2615 yes 2_575
H(19) H(16) 3.1904 yes 2_575
H(19) H(37) 3.2532 yes 2_665
H(20) C(30) 3.1231 yes 2_665
H(20) C(31) 3.2779 yes 2_665
H(20) C(32) 3.2968 yes 2_665
H(20) C(33) 3.1602 yes 2_665
H(20) C(34) 2.9529 yes 2_665
H(20) C(35) 2.9276 yes 2_665
H(20) H(1A) 3.5401 yes 2_665
H(20) H(10) 3.1855 yes 1_655
H(20) H(15) 3.1408 yes 2_575
H(20) H(22) 3.5504 yes 2_675
H(20) H(34) 3.3836 yes 2_665
H(20) H(35) 3.3429 yes 2_665
H(21) C(10) 3.5655 yes 1_655
H(21) C(11) 3.5545 yes 1_655
H(21) C(17) 3.4848 yes 2_675
H(21) C(21) 3.5065 yes 2_675
H(21) C(22) 3.3736 yes 2_675
H(21) C(33) 3.5914 yes 2_665
H(21) C(34) 3.3523 yes 2_665
H(21) H(10) 2.9259 yes 1_655
H(21) H(11) 2.9061 yes 1_655
H(21) H(16) 3.4278 yes 2_675
H(21) H(17) 2.7804 yes 2_675
H(21) H(22) 3.5650 yes 2_675
H(21) H(34) 3.1832 yes 2_665
H(22) C(13) 3.4524 yes 1_655
H(22) C(14) 2.8427 yes 1_655
H(22) C(15) 2.9821 yes 1_655
H(22) C(20) 3.5757 yes 2_675
H(22) C(21) 3.5900 yes 2_675
H(22) H(11) 3.2871 yes 1_655
H(22) H(14) 2.8933 yes 1_655
H(22) H(15) 3.1247 yes 1_655
H(22) H(20) 3.5504 yes 2_675
H(22) H(21) 3.5650 yes 2_675
H(23) C(33) 3.3479 yes 1_565
H(23) H(8) 3.2619 yes 2_665
H(23) H(32) 3.3786 yes 1_565
H(23) H(33) 2.6532 yes 1_565
H(25) C(31) 3.5632 yes 2_656
H(25) C(40) 3.2541 yes 2_656
H(25) C(41) 3.1835 yes 2_656
H(25) H(25) 3.0902 yes 2_656
H(25) H(31) 2.7698 yes 2_656
H(25) H(39) 3.5216 yes 1_455
H(25) H(40) 3.4183 yes 2_656
H(25) H(41) 3.3156 yes 2_656
H(26) C(14) 3.4318 yes 2_566
H(26) C(15) 3.4028 yes 2_566
H(26) C(31) 3.5356 yes 2_656
H(26) C(37) 3.2601 yes 2_656
H(26) C(38) 2.9200 yes 2_656
H(26) C(39) 2.9888 yes 2_656
H(26) C(40) 3.3582 yes 2_656
H(26) H(14) 3.2224 yes 2_566
H(26) H(15) 3.1694 yes 2_566
H(26) H(31) 2.6606 yes 2_656
H(26) H(38) 3.2052 yes 2_656
H(26) H(39) 3.3194 yes 2_656
H(27) O(1) 2.8815 yes 2_566
H(27) C(13) 3.1513 yes 2_566
H(27) C(14) 2.9902 yes 2_566
H(27) C(15) 3.5515 yes 2_566
H(27) H(2) 3.2300 yes 2_566
H(27) H(13) 3.2883 yes 2_566
H(27) H(14) 3.0370 yes 2_566
H(27) H(33) 3.1830 yes 2_556
H(27) H(40) 2.9504 yes 1_455
H(28) O(1) 2.8440 yes 2_566
H(28) C(1) 3.5448 yes 2_566
H(28) C(4) 3.5340 yes 1_455
H(28) C(28) 2.9780 yes 2_566
H(28) C(29) 2.9853 yes 2_566
H(28) H(2) 3.0877 yes 2_566
H(28) H(3) 3.2465 yes 1_455
H(28) H(4) 3.0542 yes 1_455
H(28) H(28) 2.6029 yes 2_566
H(28) H(29) 2.6295 yes 2_566
H(29) C(28) 3.3403 yes 2_566
H(29) H(4) 2.8040 yes 1_455
H(29) H(28) 2.6295 yes 2_566
H(31) C(25) 3.1684 yes 2_656
H(31) C(26) 3.1217 yes 2_656
H(31) H(15) 3.1306 yes 1_645
H(31) H(25) 2.7698 yes 2_656
H(31) H(26) 2.6606 yes 2_656
H(31) H(41) 3.2679 yes 2_656
H(32) C(2) 3.0413 yes 1_545
H(32) C(3) 3.0009 yes 1_545
H(32) C(14) 3.4298 yes 1_645
H(32) H(2) 3.0518 yes 1_545
H(32) H(3) 2.9986 yes 1_545
H(32) H(14) 2.6373 yes 1_645
H(32) H(15) 3.3220 yes 1_645
H(32) H(23) 3.3786 yes 1_545
H(32) H(40) 3.3350 yes 2_656
H(32) H(41) 2.9057 yes 2_656
H(33) C(1) 3.5347 yes 1_545
H(33) C(2) 3.5092 yes 1_545
H(33) C(12) 3.5088 yes 1_545
H(33) C(17) 3.2622 yes 1_545
H(33) C(23) 3.2259 yes 1_545
H(33) H(2) 3.4799 yes 1_545
H(33) H(17) 3.3746 yes 1_545
H(33) H(23) 2.6532 yes 1_545
H(33) H(27) 3.1830 yes 2_556
H(33) H(40) 3.5829 yes 2_656
H(34) C(10) 3.1796 yes 2_565
H(34) C(15) 3.4913 yes 1_545
H(34) C(16) 2.9290 yes 1_545
H(34) C(17) 3.4246 yes 1_545
H(34) C(38) 3.2584 yes 1_455
H(34) H(10) 2.6296 yes 2_565
H(34) H(16) 2.7213 yes 1_545
H(34) H(17) 3.5627 yes 1_545
H(34) H(20) 3.3836 yes 2_665
H(34) H(21) 3.1832 yes 2_665
H(34) H(38) 2.4020 yes 1_455
H(35) C(9) 3.2360 yes 2_565
H(35) C(10) 3.1482 yes 2_565
H(35) C(38) 3.2357 yes 1_455
H(35) C(39) 3.5708 yes 1_455
H(35) H(9) 2.7244 yes 2_565
H(35) H(10) 2.5356 yes 2_565
H(35) H(20) 3.3429 yes 2_665
H(35) H(38) 2.4942 yes 1_455
H(35) H(39) 3.1775 yes 1_455
H(37) H(15) 3.2162 yes 1_645
H(37) H(19) 3.2532 yes 2_665
H(38) C(9) 3.3062 yes 2_665
H(38) C(10) 3.5065 yes 2_665
H(38) C(34) 2.8047 yes 1_655
H(38) C(35) 2.8505 yes 1_655
H(38) H(9) 3.0791 yes 2_665
H(38) H(10) 3.4362 yes 2_665
H(38) H(26) 3.2052 yes 2_656
H(38) H(34) 2.4020 yes 1_655
H(38) H(35) 2.4942 yes 1_655
H(39) C(24) 3.1941 yes 1_655
H(39) C(25) 3.0990 yes 1_655
H(39) C(26) 3.1641 yes 1_655
H(39) C(27) 3.2738 yes 1_655
H(39) C(28) 3.3354 yes 1_655
H(39) C(29) 3.2948 yes 1_655
H(39) C(35) 3.2410 yes 1_655
H(39) H(25) 3.5216 yes 1_655
H(39) H(26) 3.3194 yes 2_656
H(39) H(35) 3.1775 yes 1_655
H(40) C(2) 3.4425 yes 2_666
H(40) C(26) 3.5403 yes 1_655
H(40) C(27) 3.0509 yes 1_655
H(40) C(28) 3.4664 yes 1_655
H(40) C(32) 3.2502 yes 2_656
H(40) C(33) 3.4115 yes 2_656
H(40) H(2) 2.5864 yes 2_666
H(40) H(25) 3.4183 yes 2_656
H(40) H(27) 2.9504 yes 1_655
H(40) H(32) 3.3350 yes 2_656
H(40) H(33) 3.5829 yes 2_656
H(41) C(2) 3.2800 yes 2_666
H(41) C(3) 3.2490 yes 2_666
H(41) C(31) 3.4720 yes 2_656
H(41) C(32) 3.2712 yes 2_656
H(41) H(2) 2.7163 yes 2_666
H(41) H(3) 2.6401 yes 2_666
H(41) H(25) 3.3156 yes 2_656
H(41) H(31) 3.2679 yes 2_656
H(41) H(32) 2.9057 yes 2_656
H(1B) C(9) 3.49(5) yes 2_565
H(1B) H(9) 2.7033 yes 2_565
H(1B) H(10) 3.4660 yes 2_565

loop_
_geom_torsion_atom_site_label_1
_geom_torsion_atom_site_label_2
_geom_torsion_atom_site_label_3
_geom_torsion_atom_site_label_4
_geom_torsion
_geom_torsion_publ_flag
P(1) Ir(1) O(1) C(1) -101.99(14) no
O(1) Ir(1) P(1) C(6) -148.52(11) no
O(1) Ir(1) P(1) C(12) -30.78(12) no
O(1) Ir(1) P(1) C(18) 90.84(12) no
P(1) Ir(1) N(1) C(1) 91.98(16) no
P(1) Ir(1) N(1) C(5) -98.5(4) no
N(1) Ir(1) P(1) C(6) 152.11(12) no
N(1) Ir(1) P(1) C(12) -90.15(13) no
N(1) Ir(1) P(1) C(18) 31.47(13) no
P(2) Ir(1) O(1) C(1) 85.08(14) no
O(1) Ir(1) P(2) C(24) 36.42(13) no
O(1) Ir(1) P(2) C(30) 155.90(11) no
O(1) Ir(1) P(2) C(36) -86.75(12) no
P(2) Ir(1) N(1) C(1) -92.54(16) no
P(2) Ir(1) N(1) C(5) 77.0(4) no
N(1) Ir(1) P(2) C(24) 95.66(13) no
N(1) Ir(1) P(2) C(30) -144.86(12) no
N(1) Ir(1) P(2) C(36) -27.51(13) no
O(1) Ir(1) N(1) C(1) 3.34(13) no
N(1) Ir(1) O(1) C(1) -3.47(14) no
Ir(1) P(1) C(6) C(7) -55.5(3) no
Ir(1) P(1) C(6) C(11) 126.4(3) no
Ir(1) P(1) C(12) C(13) -32.3(5) no
Ir(1) P(1) C(12) C(17) 150.1(3) no
Ir(1) P(1) C(18) C(19) 128.7(3) no
Ir(1) P(1) C(18) C(23) -50.7(4) no
C(6) P(1) C(12) C(13) 91.0(4) no
C(6) P(1) C(12) C(17) -86.6(4) no
C(12) P(1) C(6) C(11) 2.4(4) no
C(6) P(1) C(18) C(19) 2.8(4) no
C(18) P(1) C(6) C(7) 74.6(3) no
C(18) P(1) C(6) C(11) -103.5(4) no
C(12) P(1) C(18) C(19) -103.8(4) no
C(12) P(1) C(18) C(23) 76.7(3) no
C(18) P(1) C(12) C(17) 19.3(5) no
Ir(1) P(2) C(24) C(29) 4.3(5) no
Ir(1) P(2) C(30) C(31) 139.1(2) no
Ir(1) P(2) C(30) C(35) -45.9(3) no
Ir(1) P(2) C(36) C(37) -57.0(4) no
Ir(1) P(2) C(36) C(41) 117.1(3) no
C(24) P(2) C(30) C(31) -92.6(3) no
C(24) P(2) C(30) C(35) 82.4(3) no
C(30) P(2) C(24) C(25) 50.2(4) no
C(30) P(2) C(24) C(29) -124.4(4) no
C(24) P(2) C(36) C(41) -12.2(5) no
C(36) P(2) C(24) C(25) -55.0(5) no
C(36) P(2) C(24) C(29) 130.4(4) no
C(30) P(2) C(36) C(37) 69.8(4) no
C(30) P(2) C(36) C(41) -116.2(4) no
C(36) P(2) C(30) C(31) 16.3(4) no
Ir(1) O(1) C(1) N(1) 5.3(3) no
Ir(1) N(1) C(1) O(1) -5.5(4) no
C(1) N(1) C(5) C(4) -1.5(6) no
C(5) N(1) C(1) C(2) 1.5(6) no
N(1) C(1) C(2) C(3) -1.7(7) no
C(1) C(2) C(3) C(4) 1.9(7) no
C(2) C(3) C(4) C(5) -1.8(8) no
C(3) C(4) C(5) N(1) 1.6(7) no
C(7) C(6) C(11) C(10) 0.2(7) no
C(11) C(6) C(7) C(8) 2.0(7) no
C(6) C(7) C(8) C(9) -2.9(8) no
C(7) C(8) C(9) C(10) 1.5(8) no
C(8) C(9) C(10) C(11) 0.7(8) no
C(9) C(10) C(11) C(6) -1.6(7) no
C(13) C(12) C(17) C(16) -0.5(9) no
C(17) C(12) C(13) C(14) 0.8(9) no
C(12) C(13) C(14) C(15) -0.7(10) no
C(13) C(14) C(15) C(16) 0.2(10) no
C(14) C(15) C(16) C(17) 0.1(10) no
C(15) C(16) C(17) C(12) 0.0(10) no
C(19) C(18) C(23) C(22) 2.2(7) no
C(23) C(18) C(19) C(20) -1.3(6) no
C(18) C(19) C(20) C(21) -0.2(7) no
C(19) C(20) C(21) C(22) 0.8(8) no
C(20) C(21) C(22) C(23) 0.2(7) no
C(21) C(22) C(23) C(18) -1.7(7) no
C(25) C(24) C(29) C(28) 1.9(9) no
C(29) C(24) C(25) C(26) -2.7(9) no
C(24) C(25) C(26) C(27) 2.2(10) no
C(25) C(26) C(27) C(28) -0.9(10) no
C(26) C(27) C(28) C(29) 0.1(10) no
C(27) C(28) C(29) C(24) -0.6(10) no
C(31) C(30) C(35) C(34) 1.4(6) no
C(35) C(30) C(31) C(32) -1.1(7) no
C(30) C(31) C(32) C(33) -0.2(8) no
C(31) C(32) C(33) C(34) 1.3(8) no
C(32) C(33) C(34) C(35) -1.0(8) no
C(33) C(34) C(35) C(30) -0.3(7) no
C(37) C(36) C(41) C(40) -1.2(8) no
C(41) C(36) C(37) C(38) 1.2(8) no
C(36) C(37) C(38) C(39) -0.9(9) no
C(37) C(38) C(39) C(40) 0.6(9) no
C(38) C(39) C(40) C(41) -0.6(10) no
C(39) C(40) C(41) C(36) 0.9(9) no
